data_7019917
loop_
_publ_author_name
'Rosnes, Mali H.'
'Yvon, Carine'
'Long, De-Liang'
'Cronin, Leroy'

_publ_section_title
;
 Mapping the synthesis of low nuclearity polyoxometalates from
 octamolybdates to Mn-Anderson clusters.
;
_journal_issue 33
_journal_name_full 'Dalton transactions (Cambridge, England : 2003)'
_journal_page_first 10071
_journal_page_last 10079
_journal_paper_doi 10.1039/c2dt31008b
_journal_volume 41
_journal_year 2012
_chemical_formula_sum 'C29 H73 Mn Mo6 N8 O27'
_chemical_formula_weight 1596.53
_chemical_name_systematic
;
 ?
;
_space_group_IT_number 15
_symmetry_cell_setting monoclinic
_symmetry_space_group_name_Hall '-C 2yc'
_symmetry_space_group_name_H-M 'C 1 2/c 1'
_atom_sites_solution_hydrogens geom
_atom_sites_solution_primary direct
_atom_sites_solution_secondary difmap
_audit_creation_method SHELXL-97
_cell_angle_alpha 90.00
_cell_angle_beta 102.186(3)
_cell_angle_gamma 90.00
_cell_formula_units_Z 4
_cell_length_a 29.0498(10)
_cell_length_b 9.2853(3)
_cell_length_c 24.0873(8)
_cell_measurement_reflns_used 5829
_cell_measurement_temperature 150(2)
_cell_measurement_theta_max 27.1
_cell_measurement_theta_min 3.11
_cell_volume 6350.8(4)
_computing_cell_refinement
;
CrysAlisPro, Oxford Diffraction Ltd.,
Version 1.171.33.55 (release 05-01-2010 CrysAlis171 .NET)
(compiled Jan  5 2010,16:28:46)
;
_computing_data_collection
;
CrysAlisPro, Oxford Diffraction Ltd.,
Version 1.171.33.55 (release 05-01-2010 CrysAlis171 .NET)
(compiled Jan  5 2010,16:28:46)
;
_computing_data_reduction
;
CrysAlisPro, Oxford Diffraction Ltd.,
Version 1.171.33.55 (release 05-01-2010 CrysAlis171 .NET)
(compiled Jan  5 2010,16:28:46)
;
_computing_structure_refinement 'SHELXL-97 (Sheldrick, 2008)'
_computing_structure_solution 'SHELXS-97 (Sheldrick, 2008)'
_diffrn_ambient_temperature 150(2)
_diffrn_measured_fraction_theta_full 0.996
_diffrn_measured_fraction_theta_max 0.996
_diffrn_measurement_device_type 'Oxford Gemini A Ultra'
_diffrn_measurement_method '\w & \p scans'
_diffrn_radiation_monochromator graphite
_diffrn_radiation_source 'fine-focus sealed tube'
_diffrn_radiation_type CuK\a
_diffrn_radiation_wavelength 1.54184
_diffrn_reflns_av_R_equivalents 0.0720
_diffrn_reflns_av_sigmaI/netI 0.0597
_diffrn_reflns_limit_h_max 30
_diffrn_reflns_limit_h_min -30
_diffrn_reflns_limit_k_max 9
_diffrn_reflns_limit_k_min -9
_diffrn_reflns_limit_l_max 25
_diffrn_reflns_limit_l_min -25
_diffrn_reflns_number 15048
_diffrn_reflns_theta_full 54.31
_diffrn_reflns_theta_max 54.31
_diffrn_reflns_theta_min 3.75
_diffrn_standards_decay_% none
_exptl_absorpt_coefficient_mu 11.617
_exptl_absorpt_correction_T_max 0.5943
_exptl_absorpt_correction_T_min 0.2931
_exptl_absorpt_correction_type analytical
_exptl_absorpt_process_details
;
CrysAlisPro, Oxford Diffraction Ltd.,
Version 1.171.33.55 (release 05-01-2010 CrysAlis171 .NET)
(compiled Jan  5 2010,16:28:46)
Analytical numeric absorption correction using a multifaceted crystal
            model based on expressions derived by R.C. Clark & J.S. Reid.
(Clark, R. C. & Reid, J. S. (1995). Acta Cryst. A51, 887-897)
;
_exptl_crystal_colour orange
_exptl_crystal_density_diffrn 1.670
_exptl_crystal_density_meas ?
_exptl_crystal_density_method 'not measured'
_exptl_crystal_description block
_exptl_crystal_F_000 3184
_exptl_crystal_size_max 0.14
_exptl_crystal_size_mid 0.10
_exptl_crystal_size_min 0.05
_refine_diff_density_max 1.60
_refine_diff_density_min -0.97
_refine_diff_density_rms 0.22
_refine_ls_extinction_coef none
_refine_ls_extinction_method none
_refine_ls_goodness_of_fit_ref 1.053
_refine_ls_hydrogen_treatment constr
_refine_ls_matrix_type full
_refine_ls_number_parameters 299
_refine_ls_number_reflns 3874
_refine_ls_number_restraints 0
_refine_ls_restrained_S_all 1.053
_refine_ls_R_factor_all 0.1125
_refine_ls_R_factor_gt 0.0744
_refine_ls_shift/su_max 0.001
_refine_ls_shift/su_mean 0.000
_refine_ls_structure_factor_coef Fsqd
_refine_ls_weighting_details 'calc w=1/[\s^2^(Fo^2^)+(0.1526P)^2^+50.1721P] where P=(Fo^2^+2Fc^2^)/3'
_refine_ls_weighting_scheme calc
_refine_ls_wR_factor_gt 0.2050
_refine_ls_wR_factor_ref 0.2425
_reflns_number_gt 2593
_reflns_number_total 3874
_reflns_threshold_expression >2\s(I)
_cod_data_source_file c2dt31008b.cif
_cod_data_source_block mr7-18
_cod_depositor_comments
;
The following automatic conversions were performed:

'_symmetry_cell_setting' value 'Monoclinic' changed to 'monoclinic'
according to /home/saulius/struct/CIF-dictionaries/cif_core.dic
dictionary named 'cif_core.dic' version 2.4.1 from 2010-06-29.

Automatic conversion script
Id: cif_fix_values 1891 2012-01-12 08:04:46Z andrius 

The following automatic conversions were performed:

'_exptl_crystal_density_meas' value 'none' was changed to '?' - the
value is perceived as not measured.

Automatic conversion script
Id: cif_fix_values 3008 2015-01-20 13:52:24Z robertas 
;
_cod_original_sg_symbol_H-M C2/c
_cod_database_code 7019917

loop_
_symmetry_equiv_pos_as_xyz
'x, y, z'
'-x, y, -z+1/2'
'x+1/2, y+1/2, z'
'-x+1/2, y+1/2, -z+1/2'
'-x, -y, -z'
'x, -y, z-1/2'
'-x+1/2, -y+1/2, -z'
'x+1/2, -y+1/2, z-1/2'

loop_
_atom_site_label
_atom_site_type_symbol
_atom_site_fract_x
_atom_site_fract_y
_atom_site_fract_z
_atom_site_U_iso_or_equiv
_atom_site_adp_type
_atom_site_occupancy
_atom_site_symmetry_multiplicity
_atom_site_calc_flag
_atom_site_refinement_flags
Mo1 Mo 0.30011(4) 0.25171(13) 0.88591(5) 0.0496(5) Uani 1 1 d .
Mo2 Mo 0.34478(4) 0.45511(13) 0.99953(5) 0.0490(5) Uani 1 1 d .
Mo3 Mo 0.20615(4) 0.04462(13) 0.88790(5) 0.0473(5) Uani 1 1 d .
Mn1 Mn 0.2500 0.2500 1.0000 0.0401(8) Uani 1 2 d S
O1 O 0.1811(4) 0.0966(11) 0.8204(4) 0.062(3) Uani 1 1 d .
O2 O 0.2720(3) 0.0656(9) 0.8898(4) 0.049(2) Uani 1 1 d .
O3 O 0.2040(3) -0.1384(10) 0.8881(3) 0.051(2) Uani 1 1 d .
O4 O 0.2277(3) 0.2782(9) 0.9165(4) 0.046(2) Uani 1 1 d .
O5 O 0.3445(3) 0.4082(10) 1.0768(4) 0.053(3) Uani 1 1 d .
O6 O 0.2656(3) 0.4499(9) 1.0129(4) 0.042(2) Uani 1 1 d .
O7 O 0.3998(3) 0.4058(11) 0.9964(4) 0.060(3) Uani 1 1 d .
O8 O 0.3463(3) 0.6391(10) 1.0018(4) 0.054(3) Uani 1 1 d .
O9 O 0.3160(3) 0.2238(9) 0.9855(4) 0.049(2) Uani 1 1 d .
O10 O 0.3117(3) 0.4382(10) 0.9217(4) 0.053(3) Uani 1 1 d .
O11 O 0.2736(3) 0.3085(11) 0.8187(4) 0.058(3) Uani 1 1 d .
O12 O 0.3548(3) 0.1986(11) 0.8815(4) 0.057(3) Uani 1 1 d .
O13 O 0.4658(19) 0.318(6) 0.804(2) 0.069(15) Uiso 0.20 1 d P
O14 O 0.466(2) 0.080(7) 0.980(3) 0.083(17) Uiso 0.20 1 d P
N1 N 0.1534(4) 0.6011(13) 0.9229(5) 0.060(3) Uani 1 1 d .
H1A H 0.1454 0.6548 0.9510 0.089 Uiso 0.67 1 calc PR
H1B H 0.1270 0.5624 0.9008 0.089 Uiso 0.67 1 calc PR
H1C H 0.1681 0.6581 0.9012 0.089 Uiso 0.67 1 calc PR
N2 N 0.3293(5) 0.2591(13) 0.3250(5) 0.063(4) Uani 1 1 d .
N3 N 0.520(2) 0.132(8) 0.341(3) 0.11(2) Uiso 0.30 1 d P
N3' N 0.5255(16) 0.199(5) 0.3310(18) 0.049(12) Uiso 0.30 1 d P
N4 N 0.4009(6) 0.2703(18) 0.7410(7) 0.042(4) Uiso 0.60 1 d P
N5 N 0.5051(10) 0.271(3) 0.9582(12) 0.047(7) Uiso 0.40 1 d P
C1 C 0.1857(5) 0.4837(15) 0.9485(5) 0.047(4) Uani 1 1 d .
C2 C 0.1961(5) 0.4048(15) 0.8988(5) 0.043(3) Uani 1 1 d .
H2A H 0.2113 0.4713 0.8760 0.052 Uiso 1 1 calc R
H2B H 0.1662 0.3712 0.8746 0.052 Uiso 1 1 calc R
C3 C 0.3411(5) 0.0970(18) 1.0135(6) 0.059(4) Uani 1 1 d .
H3A H 0.3718 0.1283 1.0366 0.071 Uiso 1 1 calc R
H3B H 0.3475 0.0303 0.9840 0.071 Uiso 1 1 calc R
C4 C 0.2310(5) 0.5495(17) 0.9841(6) 0.059(4) Uani 1 1 d .
H4A H 0.2458 0.6096 0.9587 0.071 Uiso 1 1 calc R
H4B H 0.2222 0.6143 1.0127 0.071 Uiso 1 1 calc R
C5 C 0.3326(7) 0.1416(18) 0.2796(7) 0.079(5) Uani 1 1 d .
H5A H 0.3184 0.1783 0.2417 0.119 Uiso 1 1 calc R
H5B H 0.3157 0.0550 0.2874 0.119 Uiso 1 1 calc R
H5C H 0.3657 0.1177 0.2813 0.119 Uiso 1 1 calc R
C6 C 0.3466(7) 0.198(2) 0.3835(8) 0.090(6) Uiso 1 1 d .
H6A H 0.3798 0.1707 0.3883 0.135 Uiso 1 1 calc R
H6B H 0.3280 0.1122 0.3882 0.135 Uiso 1 1 calc R
H6C H 0.3432 0.2699 0.4120 0.135 Uiso 1 1 calc R
C7 C 0.3594(6) 0.3850(17) 0.3158(7) 0.068(5) Uani 1 1 d .
H7A H 0.3560 0.4624 0.3423 0.102 Uiso 1 1 calc R
H7B H 0.3493 0.4197 0.2767 0.102 Uiso 1 1 calc R
H7C H 0.3924 0.3548 0.3225 0.102 Uiso 1 1 calc R
C8 C 0.2793(6) 0.307(2) 0.3163(9) 0.104(7) Uani 1 1 d .
H8A H 0.2761 0.3764 0.3460 0.155 Uiso 1 1 calc R
H8B H 0.2590 0.2241 0.3180 0.155 Uiso 1 1 calc R
H8C H 0.2700 0.3537 0.2790 0.155 Uiso 1 1 calc R
C9 C 0.4137(12) 0.341(4) 0.6935(14) 0.049(9) Uiso 0.40 1 d P
H9A H 0.4290 0.4325 0.7058 0.074 Uiso 0.40 1 calc PR
H9B H 0.3853 0.3581 0.6640 0.074 Uiso 0.40 1 calc PR
H9C H 0.4354 0.2791 0.6781 0.074 Uiso 0.40 1 calc PR
C10 C 0.3539(7) 0.237(2) 0.7360(9) 0.036(5) Uiso 0.60 1 d P
H10A H 0.3476 0.2187 0.7737 0.054 Uiso 0.60 1 calc PR
H10B H 0.3463 0.1505 0.7124 0.054 Uiso 0.60 1 calc PR
H10C H 0.3345 0.3175 0.7182 0.054 Uiso 0.60 1 calc PR
C11 C 0.4650(11) 0.175(4) 0.9504(14) 0.042(8) Uiso 0.40 1 d P
H11 H 0.4382 0.1903 0.9208 0.050 Uiso 0.40 1 calc PR
C12 C 0.4919(16) 0.415(5) 0.931(2) 0.052(12) Uiso 0.30 1 d P
H12A H 0.5205 0.4681 0.9291 0.078 Uiso 0.30 1 calc PR
H12B H 0.4740 0.4691 0.9546 0.078 Uiso 0.30 1 calc PR
H12C H 0.4726 0.4011 0.8933 0.078 Uiso 0.30 1 calc PR
C13 C 0.5426(19) 0.234(6) 0.953(2) 0.069(15) Uiso 0.30 1 d P
H13A H 0.5418 0.2086 0.9137 0.103 Uiso 0.30 1 calc PR
H13B H 0.5523 0.1495 0.9776 0.103 Uiso 0.30 1 calc PR
H13C H 0.5652 0.3122 0.9650 0.103 Uiso 0.30 1 calc PR
C16 C 0.4273(18) 0.270(5) 0.789(2) 0.060(14) Uiso 0.30 1 d P
H16 H 0.4147 0.2250 0.8177 0.072 Uiso 0.30 1 calc PR
C19 C 0.464(2) 0.209(8) 0.336(3) 0.064(18) Uiso 0.25 1 d P
C20 C 0.4459(14) 0.138(5) 0.3294(16) 0.031(10) Uiso 0.30 1 d P
C21 C 0.555(3) 0.043(9) 0.324(4) 0.10(3) Uiso 0.25 1 d P
C22 C 0.560(4) 0.267(11) 0.333(5) 0.10(3) Uiso 0.20 1 d P

loop_
_atom_site_aniso_label
_atom_site_aniso_U_11
_atom_site_aniso_U_22
_atom_site_aniso_U_33
_atom_site_aniso_U_23
_atom_site_aniso_U_13
_atom_site_aniso_U_12
Mo1 0.0634(8) 0.0490(8) 0.0382(8) -0.0046(6) 0.0150(6) -0.0053(6)
Mo2 0.0562(8) 0.0478(8) 0.0437(8) -0.0023(5) 0.0119(6) -0.0079(6)
Mo3 0.0580(8) 0.0454(8) 0.0375(8) -0.0044(5) 0.0079(6) -0.0058(6)
Mn1 0.0485(18) 0.0385(18) 0.0332(18) 0.0005(14) 0.0085(14) 0.0004(15)
O1 0.078(7) 0.065(7) 0.038(6) 0.001(5) 0.004(5) -0.005(6)
O2 0.063(6) 0.044(6) 0.042(6) -0.008(4) 0.015(5) -0.008(5)
O3 0.069(6) 0.043(6) 0.039(6) -0.006(4) 0.009(5) -0.008(5)
O4 0.056(6) 0.045(6) 0.039(6) 0.004(4) 0.014(4) -0.007(5)
O5 0.047(6) 0.055(6) 0.054(6) 0.002(5) 0.001(5) -0.005(5)
O6 0.050(6) 0.040(6) 0.039(5) 0.003(4) 0.014(4) 0.003(4)
O7 0.049(6) 0.072(7) 0.064(7) -0.010(5) 0.022(5) -0.009(5)
O8 0.070(7) 0.049(7) 0.043(6) -0.003(4) 0.009(5) -0.013(5)
O9 0.065(6) 0.047(6) 0.033(5) 0.002(4) 0.005(4) 0.001(5)
O10 0.061(6) 0.055(6) 0.045(6) -0.008(5) 0.014(5) -0.013(5)
O11 0.064(6) 0.066(7) 0.044(6) 0.004(5) 0.012(5) 0.000(5)
O12 0.048(6) 0.075(7) 0.056(6) -0.005(5) 0.024(5) -0.002(5)
N1 0.056(8) 0.054(8) 0.061(8) -0.006(6) -0.006(6) 0.005(6)
N2 0.079(10) 0.065(9) 0.044(8) -0.001(6) 0.009(7) 0.000(7)
C1 0.054(9) 0.050(9) 0.034(8) 0.004(7) 0.006(7) -0.015(7)
C2 0.048(8) 0.051(9) 0.026(8) -0.002(6) -0.002(6) 0.006(7)
C3 0.058(10) 0.068(11) 0.045(9) 0.020(8) 0.000(7) 0.011(8)
C4 0.061(10) 0.066(11) 0.052(10) -0.004(8) 0.015(8) -0.004(9)
C5 0.111(14) 0.062(12) 0.062(11) -0.022(9) 0.009(10) 0.008(10)
C7 0.075(11) 0.054(10) 0.076(12) 0.010(9) 0.018(9) -0.015(9)
C8 0.068(13) 0.118(17) 0.130(19) -0.059(14) 0.034(12) -0.006(12)

loop_
_atom_type_symbol
_atom_type_description
_atom_type_scat_dispersion_real
_atom_type_scat_dispersion_imag
_atom_type_scat_source
Mo Mo -0.0483 2.7339 'International Tables Vol C Tables 4.2.6.8 and 6.1.1.4'
Mn Mn -0.5299 2.8052 'International Tables Vol C Tables 4.2.6.8 and 6.1.1.4'
O O 0.0492 0.0322 'International Tables Vol C Tables 4.2.6.8 and 6.1.1.4'
N N 0.0311 0.0180 'International Tables Vol C Tables 4.2.6.8 and 6.1.1.4'
C C 0.0181 0.0091 'International Tables Vol C Tables 4.2.6.8 and 6.1.1.4'
H H 0.0000 0.0000 'International Tables Vol C Tables 4.2.6.8 and 6.1.1.4'

loop_
_geom_angle_atom_site_label_1
_geom_angle_atom_site_label_2
_geom_angle_atom_site_label_3
_geom_angle
_geom_angle_site_symmetry_1
_geom_angle_site_symmetry_3
O12 Mo1 O11 105.6(5) . .
O12 Mo1 O2 98.9(5) . .
O11 Mo1 O2 102.2(4) . .
O12 Mo1 O10 102.2(5) . .
O11 Mo1 O10 98.4(5) . .
O2 Mo1 O10 145.2(4) . .
O12 Mo1 O9 92.8(4) . .
O11 Mo1 O9 160.4(4) . .
O2 Mo1 O9 81.1(3) . .
O10 Mo1 O9 70.5(4) . .
O12 Mo1 O4 162.4(4) . .
O11 Mo1 O4 90.6(4) . .
O2 Mo1 O4 70.5(3) . .
O10 Mo1 O4 81.5(4) . .
O9 Mo1 O4 72.1(3) . .
O7 Mo2 O8 104.8(5) . .
O7 Mo2 O5 100.5(4) . .
O8 Mo2 O5 101.6(4) . .
O7 Mo2 O10 102.6(4) . .
O8 Mo2 O10 96.7(4) . .
O5 Mo2 O10 145.7(4) . .
O7 Mo2 O9 93.4(4) . .
O8 Mo2 O9 160.4(4) . .
O5 Mo2 O9 81.6(4) . .
O10 Mo2 O9 72.0(3) . .
O7 Mo2 O6 162.3(4) . .
O8 Mo2 O6 92.0(4) . .
O5 Mo2 O6 70.2(3) . .
O10 Mo2 O6 80.4(4) . .
O9 Mo2 O6 70.8(3) . .
O3 Mo3 O1 106.1(5) . .
O3 Mo3 O5 101.4(4) . 7_557
O1 Mo3 O5 98.4(5) . 7_557
O3 Mo3 O2 97.9(4) . .
O1 Mo3 O2 102.5(4) . .
O5 Mo3 O2 146.2(4) 7_557 .
O3 Mo3 O4 160.2(4) . .
O1 Mo3 O4 93.0(4) . .
O5 Mo3 O4 80.6(4) 7_557 .
O2 Mo3 O4 72.1(3) . .
O3 Mo3 O6 91.4(4) . 7_557
O1 Mo3 O6 161.4(4) . 7_557
O5 Mo3 O6 71.2(3) 7_557 7_557
O2 Mo3 O6 80.9(4) . 7_557
O4 Mo3 O6 70.4(3) . 7_557
O6 Mn1 O6 180.000(2) 7_557 .
O6 Mn1 O4 87.0(4) 7_557 .
O6 Mn1 O4 93.0(4) . .
O6 Mn1 O4 93.0(4) 7_557 7_557
O6 Mn1 O4 87.0(4) . 7_557
O4 Mn1 O4 180.000(3) . 7_557
O6 Mn1 O9 86.8(4) 7_557 7_557
O6 Mn1 O9 93.2(4) . 7_557
O4 Mn1 O9 92.2(4) . 7_557
O4 Mn1 O9 87.8(4) 7_557 7_557
O6 Mn1 O9 93.2(4) 7_557 .
O6 Mn1 O9 86.8(4) . .
O4 Mn1 O9 87.8(4) . .
O4 Mn1 O9 92.2(4) 7_557 .
O9 Mn1 O9 180.000(3) 7_557 .
Mo3 O2 Mo1 121.5(5) . .
C2 O4 Mn1 116.0(7) . .
C2 O4 Mo3 122.6(7) . .
Mn1 O4 Mo3 100.7(3) . .
C2 O4 Mo1 121.4(7) . .
Mn1 O4 Mo1 100.2(4) . .
Mo3 O4 Mo1 90.7(3) . .
Mo3 O5 Mo2 123.1(5) 7_557 .
C4 O6 Mn1 115.4(8) . .
C4 O6 Mo3 122.4(8) . 7_557
Mn1 O6 Mo3 101.8(4) . 7_557
C4 O6 Mo2 121.1(8) . .
Mn1 O6 Mo2 101.5(4) . .
Mo3 O6 Mo2 89.8(3) 7_557 .
C3 O9 Mn1 114.3(8) . .
C3 O9 Mo2 123.3(8) . .
Mn1 O9 Mo2 100.9(4) . .
C3 O9 Mo1 121.7(8) . .
Mn1 O9 Mo1 99.9(4) . .
Mo2 O9 Mo1 91.9(3) . .
Mo2 O10 Mo1 120.8(5) . .
C8 N2 C7 108.9(14) . .
C8 N2 C6 111.7(15) . .
C7 N2 C6 110.1(13) . .
C8 N2 C5 108.2(13) . .
C7 N2 C5 108.5(13) . .
C6 N2 C5 109.4(13) . .
N3' N3 C21 101(9) . .
N3' N3 C22 28(7) . .
C21 N3 C22 82(6) . .
N3' N3 C19 83(9) . .
C21 N3 C19 156(6) . .
C22 N3 C19 109(6) . .
N3 N3' C22 136(10) . .
N3 N3' C21 55(8) . .
C22 N3' C21 91(6) . .
N3 N3' C19 74(8) . .
C22 N3' C19 144(7) . .
C21 N3' C19 125(5) . .
C16 N4 C10 119(3) . .
C16 N4 C9 122(3) . .
C10 N4 C9 117(2) . .
C13 N5 C11 123(4) . .
C13 N5 C12 112(4) . .
C11 N5 C12 112(3) . .
N1 C1 C2 104.2(10) . .
N1 C1 C3 104.6(12) . 7_557
C2 C1 C3 117.3(13) . 7_557
N1 C1 C4 109.3(12) . .
C2 C1 C4 110.5(12) . .
C3 C1 C4 110.4(12) 7_557 .
C1 C2 O4 112.0(10) . .
O9 C3 C1 113.8(12) . 7_557
O6 C4 C1 116.3(13) . .
O14 C11 N5 118(4) . .
O13 C16 N4 130(6) . .
C20 C19 N3 103(7) . .
C20 C19 N3' 122(7) . .
N3 C19 N3' 22(2) . .
N3 C21 N3' 23(3) . .
N3' C22 N3 16(4) . .

loop_
_geom_bond_atom_site_label_1
_geom_bond_atom_site_label_2
_geom_bond_distance
_geom_bond_site_symmetry_2
Mo1 O12 1.689(9) .
Mo1 O11 1.722(9) .
Mo1 O2 1.922(9) .
Mo1 O10 1.931(9) .
Mo1 O9 2.360(9) .
Mo1 O4 2.385(9) .
Mo2 O7 1.681(9) .
Mo2 O8 1.709(10) .
Mo2 O5 1.914(9) .
Mo2 O10 1.924(9) .
Mo2 O9 2.303(9) .
Mo2 O6 2.390(9) .
Mo3 O3 1.701(9) .
Mo3 O1 1.705(9) .
Mo3 O5 1.898(10) 7_557
Mo3 O2 1.915(9) .
Mo3 O4 2.321(9) .
Mo3 O6 2.357(9) 7_557
Mn1 O6 1.920(9) 7_557
Mn1 O6 1.920(9) .
Mn1 O4 1.996(9) .
Mn1 O4 1.996(9) 7_557
Mn1 O9 2.034(10) 7_557
Mn1 O9 2.034(10) .
O4 C2 1.497(15) .
O5 Mo3 1.898(10) 7_557
O6 C4 1.433(17) .
O6 Mo3 2.357(9) 7_557
O9 C3 1.472(16) .
O13 C16 1.19(6) .
O14 C11 1.13(6) .
N1 C1 1.485(18) .
N2 C8 1.49(2) .
N2 C7 1.503(18) .
N2 C6 1.50(2) .
N2 C5 1.562(18) .
N3 N3' 0.70(7) .
N3 C21 1.45(10) .
N3 C22 1.74(12) .
N3 C19 1.76(9) .
N3' C22 1.17(11) .
N3' C21 1.72(10) .
N3' C19 1.81(8) .
N4 C16 1.24(5) .
N4 C10 1.38(3) .
N4 C9 1.43(4) .
N5 C13 1.17(5) .
N5 C11 1.45(4) .
N5 C12 1.50(5) .
C1 C2 1.486(18) .
C1 C3 1.519(19) 7_557
C1 C4 1.537(19) .
C3 C1 1.519(19) 7_557
C19 C20 0.84(7) .
